data_4308386
loop_
_publ_author_name
'Kurmoo, Mohamedally'
'Estourn\`es, Claude'
'Oka, Yoshimi'
'Kumagai, Hitoshi'
'Inoue, Katsuya'

_publ_section_title
;
 Knotted Network Consisting of 3-Threads and a Zwitterionic One-Dimensional
 Polymorphs of trans-3-(3-Pyridyl)acrylate of Cobalt and Nickel,
 MII(C8H6NO2)2(H2O)2
;
_journal_coden_ASTM INOCAJ
_journal_issue 2
_journal_name_full 'Inorganic Chemistry'
_journal_page_first 217
_journal_page_last 224
_journal_paper_doi 10.1021/ic0488536
_journal_volume 44
_journal_year 2005
_chemical_formula_moiety 'C16 H16 Co N2 O6 '
_chemical_formula_sum 'C16 H16 Co N2 O6'
_chemical_formula_weight 391.25
_space_group_IT_number 14
_symmetry_cell_setting monoclinic
_symmetry_Int_Tables_number 14
_symmetry_space_group_name_Hall '-P 2ybc'
_symmetry_space_group_name_H-M 'P 1 21/c 1'
_cell_angle_alpha 90
_cell_angle_beta 106.246(4)
_cell_angle_gamma 90
_cell_formula_units_Z 4
_cell_length_a 16.942(4)
_cell_length_b 5.461(2)
_cell_length_c 18.001(5)
_cell_measurement_temperature 288.2
_cell_volume 1599.0(8)
_computing_data_reduction 'teXsan Ver. 1.11'
_computing_publication_material 'teXsan Ver. 1.11'
_computing_structure_refinement 'teXsan Ver. 1.10'
_computing_structure_solution SIR92
_diffrn_measured_fraction_theta_full 0.9082
_diffrn_measured_fraction_theta_max 0.9082
_diffrn_radiation_type 'Mo K\a'
_diffrn_radiation_wavelength 0.7107
_diffrn_reflns_av_R_equivalents 0.029
_diffrn_reflns_limit_h_max 17
_diffrn_reflns_limit_h_min -22
_diffrn_reflns_limit_k_max 5
_diffrn_reflns_limit_k_min -7
_diffrn_reflns_limit_l_max 23
_diffrn_reflns_limit_l_min -23
_diffrn_reflns_number 9190
_diffrn_reflns_theta_full 28.30
_diffrn_reflns_theta_max 28.30
_exptl_absorpt_coefficient_mu 1.111
_exptl_absorpt_correction_type none
_exptl_crystal_colour red
_exptl_crystal_density_diffrn 1.625
_exptl_crystal_density_method 'not measured'
_exptl_crystal_description plate
_exptl_crystal_size_max 0.300
_exptl_crystal_size_mid 0.300
_exptl_crystal_size_min 0.100
_refine_diff_density_max 0.56
_refine_diff_density_min -0.72
_refine_ls_extinction_method none
_refine_ls_goodness_of_fit_ref 1.390
_refine_ls_hydrogen_treatment noref
_refine_ls_number_parameters 229
_refine_ls_number_reflns 3611
_refine_ls_R_factor_gt 0.0438
_refine_ls_shift/su_max 0.0013
_refine_ls_structure_factor_coef Fsqd
_refine_ls_weighting_details 'w = 1/[\s^2^(Fo^2^) + (0.05000(Max(Fo^2^,0) + 2Fc^2^)/3)^2^]'
_refine_ls_weighting_scheme calc
_refine_ls_wR_factor_ref 0.1223
_reflns_number_gt 2803
_reflns_number_total 3611
_reflns_threshold_expression F^2^>2.0\s(F^2^)
_cod_duplicate_entry 4300967
_cod_data_source_file ic0488536si20040820_075833_1.cif
_cod_data_source_block Co120
_cod_depositor_comments
;
The following automatic conversions were performed:
data name '_geom_hbond_site_distance_dh' replaced with
'_geom_hbond_distance_DH' as specified in the replacement file
'/home/antanas/src/cod-tools/trunk/data/replacement-values/replacement_tags.lst'.

data
name '_geom_hbond_site_distance_ha' replaced with
'_geom_hbond_distance_HA' as specified in the replacement file
'/home/antanas/src/cod-tools/trunk/data/replacement-values/replacement_tags.lst'.

data
name '_geom_hbond_site_distance_da' replaced with
'_geom_hbond_distance_DA' as specified in the replacement file
'/home/antanas/src/cod-tools/trunk/data/replacement-values/replacement_tags.lst'.

Automatic conversion script
Id: cif_correct_tags 5005 2017-03-03 11:38:54Z antanas 
;
_cod_original_cell_volume 1599.0(7)
_cod_original_formula_sum 'C16 H16 Co N2 O6 '
_cod_database_code 4308386

loop_
_symmetry_equiv_pos_as_xyz
x,y,z
-x,1/2+y,1/2-z
-x,-y,-z
x,1/2-y,1/2+z

loop_
_atom_site_label
_atom_site_type_symbol
_atom_site_fract_x
_atom_site_fract_y
_atom_site_fract_z
_atom_site_U_iso_or_equiv
_atom_site_adp_type
_atom_site_occupancy
_atom_site_calc_flag
_atom_site_refinement_flags
_atom_site_disorder_assembly
_atom_site_disorder_group
Co(1) Co 1.5000 -0.5000 1.5000 0.0231(1) Uani 1.00 d S . .
Co(2) Co 1.0000 0.0000 1.0000 0.0213(1) Uani 1.00 d S . .
O(1) O 1.1642(1) 0.0600(4) 1.1546(1) 0.0412(6) Uani 1.00 d . . .
O(2) O 1.0983(1) -0.2089(3) 1.0650(1) 0.0297(5) Uani 1.00 d . . .
O(3) O 1.6008(1) -0.7326(3) 1.5046(1) 0.0290(5) Uani 1.00 d . . .
O(4) O 1.6804(1) -0.4877(4) 1.4567(1) 0.0454(7) Uani 1.00 d . . .
O(5) O 1.4425(1) -0.7894(3) 1.5376(1) 0.0332(5) Uani 1.00 d . . .
O(6) O 0.9581(1) -0.3103(3) 0.9287(1) 0.0297(5) Uani 1.00 d . . .
N(1) N 1.4452(1) -0.5893(4) 1.3763(1) 0.0285(5) Uani 1.00 d . . .
N(2) N 1.0706(1) 0.1072(4) 0.9205(1) 0.0288(6) Uani 1.00 d . . .
C(1) C 1.3860(2) -0.4402(5) 1.3351(2) 0.0311(7) Uani 1.00 d . . .
C(2) C 1.3421(2) -0.4817(5) 1.2579(2) 0.0290(7) Uani 1.00 d . . .
C(3) C 1.3623(2) -0.6853(5) 1.2213(2) 0.0344(7) Uani 1.00 d . . .
C(4) C 1.4254(2) -0.8341(5) 1.2628(2) 0.0379(8) Uani 1.00 d . . .
C(5) C 1.4642(2) -0.7840(5) 1.3394(2) 0.0336(7) Uani 1.00 d . . .
C(6) C 1.2774(2) -0.3061(5) 1.2215(2) 0.0326(7) Uani 1.00 d . . .
C(7) C 1.2191(2) -0.3371(5) 1.1560(1) 0.0298(7) Uani 1.00 d . . .
C(8) C 1.1568(1) -0.1451(5) 1.1241(1) 0.0276(6) Uani 1.00 d . . .
C(9) C 1.1366(2) 0.2484(5) 0.9434(1) 0.0302(7) Uani 1.00 d . . .
C(10) C 1.1851(2) 0.3202(5) 0.8964(2) 0.0308(7) Uani 1.00 d . . .
C(11) C 1.1644(2) 0.2294(6) 0.8218(2) 0.0398(8) Uani 1.00 d . . .
C(12) C 1.0957(2) 0.0821(7) 0.7966(2) 0.0494(9) Uani 1.00 d . . .
C(13) C 1.0511(2) 0.0284(6) 0.8474(2) 0.0424(8) Uani 1.00 d . . .
C(14) C 1.7436(2) -1.0164(5) 1.5733(2) 0.0319(7) Uani 1.00 d . . .
C(15) C 1.7411(2) -0.8382(5) 1.5235(2) 0.0308(7) Uani 1.00 d . . .
C(16) C 1.6690(2) -0.6739(5) 1.4919(1) 0.0283(6) Uani 1.00 d . . .
H(1) H 1.3783 -0.2873 1.3654 0.0443 Uiso 1.00 calc . . .
H(2) H 1.3347 -0.7345 1.1686 0.0443 Uiso 1.00 calc . . .
H(3) H 1.4327 -0.9702 1.2347 0.0443 Uiso 1.00 calc . . .
H(4) H 1.5068 -0.8942 1.3678 0.0443 Uiso 1.00 calc . . .
H(5) H 1.2779 -0.1608 1.2524 0.0443 Uiso 1.00 calc . . .
H(6) H 1.2094 -0.4600 1.1194 0.0443 Uiso 1.00 calc . . .
H(7) H 1.1529 0.2936 0.9940 0.0443 Uiso 1.00 calc . . .
H(8) H 1.1928 0.2854 0.7829 0.0443 Uiso 1.00 calc . . .
H(9) H 1.0765 0.0341 0.7426 0.0443 Uiso 1.00 calc . . .
H(10) H 1.0043 -0.0582 0.8298 0.0443 Uiso 1.00 calc . . .
H(11) H 1.6937 -1.0557 1.5944 0.0433 Uiso 1.00 calc . . .
H(12) H 1.7804 -0.8266 1.4898 0.0443 Uiso 1.00 calc . . .
H(13) H 1.4248 -0.9104 1.5134 0.0443 Uiso 1.00 calc . . .
H(14) H 1.3978 -0.7177 1.5498 0.0443 Uiso 1.00 calc . . .
H(15) H 0.9219 -0.4240 0.9413 0.0367 Uiso 1.00 calc . . .
H(16) H 0.9761 -0.3350 0.8833 0.0367 Uiso 1.00 calc . . .

loop_
_atom_site_aniso_label
_atom_site_aniso_U_11
_atom_site_aniso_U_22
_atom_site_aniso_U_33
_atom_site_aniso_U_12
_atom_site_aniso_U_13
_atom_site_aniso_U_23
Co(1) 0.0203(3) 0.0228(3) 0.0235(3) 0.0037(2) 0.0018(2) 0.0020(2)
Co(2) 0.0179(2) 0.0218(2) 0.0217(2) -0.0020(2) 0.0014(2) 0.0024(2)
O(1) 0.041(1) 0.032(1) 0.038(1) 0.0075(9) -0.0095(9) -0.0064(9)
O(2) 0.0264(9) 0.0278(9) 0.0285(9) 0.0011(8) -0.0028(7) 0.0023(8)
O(3) 0.0220(8) 0.0283(9) 0.0351(10) 0.0043(8) 0.0051(7) 0.0017(8)
O(4) 0.043(1) 0.040(1) 0.060(2) 0.0108(10) 0.026(1) 0.017(1)
O(5) 0.0314(10) 0.0264(9) 0.041(1) 0.0004(8) 0.0085(8) 0.0004(9)
O(6) 0.0291(9) 0.0270(9) 0.0307(9) -0.0063(8) 0.0048(7) -0.0010(8)
N(1) 0.026(1) 0.031(1) 0.026(1) 0.0023(10) 0.0016(9) 0.0024(10)
N(2) 0.025(1) 0.033(1) 0.028(1) -0.0064(10) 0.0059(9) 0.0002(10)
C(1) 0.032(1) 0.032(1) 0.024(1) 0.005(1) -0.001(1) -0.002(1)
C(2) 0.024(1) 0.034(1) 0.026(1) 0.002(1) 0.000(1) 0.001(1)
C(3) 0.034(1) 0.039(2) 0.026(1) 0.003(1) 0.002(1) -0.006(1)
C(4) 0.042(2) 0.035(1) 0.035(1) 0.010(1) 0.006(1) -0.007(1)
C(5) 0.029(1) 0.033(1) 0.034(1) 0.008(1) 0.002(1) 0.002(1)
C(6) 0.030(1) 0.036(1) 0.027(1) 0.007(1) 0.000(1) -0.001(1)
C(7) 0.028(1) 0.030(1) 0.027(1) 0.000(1) 0.001(1) -0.001(1)
C(8) 0.023(1) 0.032(1) 0.024(1) -0.001(1) 0.0012(10) 0.003(1)
C(9) 0.028(1) 0.036(1) 0.027(1) -0.006(1) 0.007(1) -0.002(1)
C(10) 0.026(1) 0.034(1) 0.032(1) -0.007(1) 0.006(1) 0.000(1)
C(11) 0.040(2) 0.049(2) 0.034(1) -0.013(1) 0.016(1) -0.003(1)
C(12) 0.052(2) 0.068(2) 0.028(1) -0.026(2) 0.012(1) -0.011(2)
C(13) 0.037(2) 0.053(2) 0.034(2) -0.024(1) 0.005(1) -0.007(1)
C(14) 0.023(1) 0.040(2) 0.034(1) 0.007(1) 0.010(1) -0.001(1)
C(15) 0.024(1) 0.035(1) 0.035(1) 0.005(1) 0.010(1) 0.001(1)
C(16) 0.028(1) 0.030(1) 0.027(1) 0.003(1) 0.008(1) -0.003(1)

loop_
_atom_type_symbol
_atom_type_description
_atom_type_scat_dispersion_real
_atom_type_scat_dispersion_imag
_atom_type_scat_source
O O 0.011 0.006
;International Tables for Crystallography
(1992, Vol. C, Tables 4.2.6.8 and 6.1.1.1)
;
C C 0.003 0.002
;International Tables for Crystallography
(1992, Vol. C, Tables 4.2.6.8 and 6.1.1.1)
;
H H 0.000 0.000
;International Tables for Crystallography
(1992, Vol. C, Table 6.1.1.2)
;
Co Co 0.349 0.972
;International Tables for Crystallography
(1992, Vol. C, Tables 4.2.6.8 and 6.1.1.1)
;
N N 0.006 0.003
;International Tables for Crystallography
(1992, Vol. C, Tables 4.2.6.8 and 6.1.1.1)
;

loop_
_geom_angle_atom_site_label_1
_geom_angle_atom_site_label_2
_geom_angle_atom_site_label_3
_geom_angle
_geom_angle_site_symmetry_1
_geom_angle_site_symmetry_2
_geom_angle_site_symmetry_3
_geom_angle_publ_flag
O(3) Co(1) O(3) 180.0 . . 3_848 yes
O(3) Co(1) O(5) 88.69(7) . . . yes
O(3) Co(1) O(5) 91.31(7) . . 3_848 yes
O(3) Co(1) N(1) 90.81(7) . . . yes
O(3) Co(1) N(1) 89.19(7) . . 3_848 yes
O(3) Co(1) H(1) 129.9 . . . no
O(3) Co(1) H(1) 50.1 . . 3_848 no
O(3) Co(1) H(13) 83.7 . . . no
O(3) Co(1) H(13) 96.3 . . 3_848 no
O(3) Co(1) H(14) 109.8 . . . no
O(3) Co(1) H(14) 70.2 . . 3_848 no
O(3) Co(1) O(5) 91.31(7) 3_848 . . yes
O(3) Co(1) O(5) 88.69(7) 3_848 . 3_848 yes
O(3) Co(1) N(1) 89.19(7) 3_848 . . yes
O(3) Co(1) N(1) 90.81(7) 3_848 . 3_848 yes
O(3) Co(1) H(1) 50.1 3_848 . . no
O(3) Co(1) H(1) 129.9 3_848 . 3_848 no
O(3) Co(1) H(13) 96.3 3_848 . . no
O(3) Co(1) H(13) 83.7 3_848 . 3_848 no
O(3) Co(1) H(14) 70.2 3_848 . . no
O(3) Co(1) H(14) 109.8 3_848 . 3_848 no
O(5) Co(1) O(5) 180.0 . . 3_848 yes
O(5) Co(1) N(1) 93.33(8) . . . yes
O(5) Co(1) N(1) 86.67(8) . . 3_848 yes
O(5) Co(1) H(1) 106.6 . . . no
O(5) Co(1) H(1) 73.4 . . 3_848 no
O(5) Co(1) H(13) 14.3 . . . no
O(5) Co(1) H(13) 165.7 . . 3_848 no
O(5) Co(1) H(14) 21.5 . . . no
O(5) Co(1) H(14) 158.5 . . 3_848 no
O(5) Co(1) N(1) 86.67(8) 3_848 . . yes
O(5) Co(1) N(1) 93.33(8) 3_848 . 3_848 yes
O(5) Co(1) H(1) 73.4 3_848 . . no
O(5) Co(1) H(1) 106.6 3_848 . 3_848 no
O(5) Co(1) H(13) 165.7 3_848 . . no
O(5) Co(1) H(13) 14.3 3_848 . 3_848 no
O(5) Co(1) H(14) 158.5 3_848 . . no
O(5) Co(1) H(14) 21.5 3_848 . 3_848 no
N(1) Co(1) N(1) 180.0 . . 3_848 yes
N(1) Co(1) H(1) 42.2 . . . no
N(1) Co(1) H(1) 137.8 . . 3_848 no
N(1) Co(1) H(13) 80.0 . . . no
N(1) Co(1) H(13) 100.0 . . 3_848 no
N(1) Co(1) H(14) 96.9 . . . no
N(1) Co(1) H(14) 83.1 . . 3_848 no
N(1) Co(1) H(1) 137.8 3_848 . . no
N(1) Co(1) H(1) 42.2 3_848 . 3_848 no
N(1) Co(1) H(13) 100.0 3_848 . . no
N(1) Co(1) H(13) 80.0 3_848 . 3_848 no
N(1) Co(1) H(14) 83.1 3_848 . . no
N(1) Co(1) H(14) 96.9 3_848 . 3_848 no
H(1) Co(1) H(1) 180.0 . . 3_848 no
H(1) Co(1) H(13) 99.6 . . . no
H(1) Co(1) H(13) 80.4 . . 3_848 no
H(1) Co(1) H(14) 95.0 . . . no
H(1) Co(1) H(14) 85.0 . . 3_848 no
H(1) Co(1) H(13) 80.4 3_848 . . no
H(1) Co(1) H(13) 99.6 3_848 . 3_848 no
H(1) Co(1) H(14) 85.0 3_848 . . no
H(1) Co(1) H(14) 95.0 3_848 . 3_848 no
H(13) Co(1) H(13) 180.0 . . 3_848 no
H(13) Co(1) H(14) 31.4 . . . no
H(13) Co(1) H(14) 148.6 . . 3_848 no
H(13) Co(1) H(14) 148.6 3_848 . . no
H(13) Co(1) H(14) 31.4 3_848 . 3_848 no
H(14) Co(1) H(14) 180.0 . . 3_848 no
O(2) Co(2) O(2) 180.0 . . 3_757 yes
O(2) Co(2) O(6) 88.97(7) . . . yes
O(2) Co(2) O(6) 91.03(7) . . 3_757 yes
O(2) Co(2) N(2) 90.93(8) . . . yes
O(2) Co(2) N(2) 89.07(8) . . 3_757 yes
O(2) Co(2) H(15) 88.7 . . . no
O(2) Co(2) H(15) 91.3 . . 3_757 no
O(2) Co(2) H(16) 89.3 . . . no
O(2) Co(2) H(16) 90.7 . . 3_757 no
O(2) Co(2) O(6) 91.03(7) 3_757 . . yes
O(2) Co(2) O(6) 88.97(7) 3_757 . 3_757 yes
O(2) Co(2) N(2) 89.07(8) 3_757 . . yes
O(2) Co(2) N(2) 90.93(8) 3_757 . 3_757 yes
O(2) Co(2) H(15) 91.3 3_757 . . no
O(2) Co(2) H(15) 88.7 3_757 . 3_757 no
O(2) Co(2) H(16) 90.7 3_757 . . no
O(2) Co(2) H(16) 89.3 3_757 . 3_757 no
O(6) Co(2) O(6) 180.0 . . 3_757 yes
O(6) Co(2) N(2) 88.26(7) . . . yes
O(6) Co(2) N(2) 91.74(7) . . 3_757 yes
O(6) Co(2) H(15) 17.3 . . . no
O(6) Co(2) H(15) 162.7 . . 3_757 no
O(6) Co(2) H(16) 17.7 . . . no
O(6) Co(2) H(16) 162.3 . . 3_757 no
O(6) Co(2) N(2) 91.74(7) 3_757 . . yes
O(6) Co(2) N(2) 88.26(7) 3_757 . 3_757 yes
O(6) Co(2) H(15) 162.7 3_757 . . no
O(6) Co(2) H(15) 17.3 3_757 . 3_757 no
O(6) Co(2) H(16) 162.3 3_757 . . no
O(6) Co(2) H(16) 17.7 3_757 . 3_757 no
N(2) Co(2) N(2) 180.0 . . 3_757 yes
N(2) Co(2) H(15) 105.6 . . . no
N(2) Co(2) H(15) 74.4 . . 3_757 no
N(2) Co(2) H(16) 70.5 . . . no
N(2) Co(2) H(16) 109.5 . . 3_757 no
N(2) Co(2) H(15) 74.4 3_757 . . no
N(2) Co(2) H(15) 105.6 3_757 . 3_757 no
N(2) Co(2) H(16) 109.5 3_757 . . no
N(2) Co(2) H(16) 70.5 3_757 . 3_757 no
H(15) Co(2) H(15) 180.0 . . 3_757 no
H(15) Co(2) H(16) 35.1 . . . no
H(15) Co(2) H(16) 144.9 . . 3_757 no
H(15) Co(2) H(16) 144.9 3_757 . . no
H(15) Co(2) H(16) 35.1 3_757 . 3_757 no
H(16) Co(2) H(16) 180.0 . . 3_757 no
O(2) O(1) O(6) 76.79(8) . . 3_757 yes
O(2) O(1) C(6) 89.15(10) . . . yes
O(2) O(1) C(7) 61.28(9) . . . yes
O(2) O(1) C(8) 28.1(1) . . . yes
O(2) O(1) H(5) 108.6 . . . no
O(2) O(1) H(6) 123.7 . . 1_565 no
O(2) O(1) H(8) 149.2 . . 4_555 no
O(2) O(1) H(10) 76.4 . . 3_757 no
O(2) O(1) H(15) 87.3 . . 3_757 no
O(2) O(1) H(16) 87.6 . . 3_757 no
O(6) O(1) C(6) 165.9(1) 3_757 . . yes
O(6) O(1) C(7) 138.0(1) 3_757 . . yes
O(6) O(1) C(8) 104.8(2) 3_757 . . yes
O(6) O(1) H(5) 171.8 3_757 . . no
O(6) O(1) H(6) 66.8 3_757 . 1_565 no
O(6) O(1) H(8) 106.8 3_757 . 4_555 no
O(6) O(1) H(10) 54.2 3_757 . 3_757 no
O(6) O(1) H(15) 20.0 3_757 . 3_757 no
O(6) O(1) H(16) 20.5 3_757 . 3_757 no
C(6) O(1) C(7) 28.02(8) . . . yes
C(6) O(1) C(8) 61.1(1) . . . yes
C(6) O(1) H(5) 20.1 . . . no
C(6) O(1) H(6) 123.9 . . 1_565 no
C(6) O(1) H(8) 84.6 . . 4_555 no
C(6) O(1) H(10) 121.5 . . 3_757 no
C(6) O(1) H(15) 163.8 . . 3_757 no
C(6) O(1) H(16) 160.7 . . 3_757 no
C(7) O(1) C(8) 33.2(1) . . . yes
C(7) O(1) H(5) 48.0 . . . no
C(7) O(1) H(6) 135.9 . . 1_565 no
C(7) O(1) H(8) 110.1 . . 4_555 no
C(7) O(1) H(10) 112.7 . . 3_757 no
C(7) O(1) H(15) 143.7 . . 3_757 no
C(7) O(1) H(16) 145.3 . . 3_757 no
C(8) O(1) H(5) 80.8 . . . no
C(8) O(1) H(6) 137.1 . . 1_565 no
C(8) O(1) H(8) 136.0 . . 4_555 no
C(8) O(1) H(10) 93.4 . . 3_757 no
C(8) O(1) H(15) 113.8 . . 3_757 no
C(8) O(1) H(16) 114.4 . . 3_757 no
H(5) O(1) H(6) 113.2 . . 1_565 no
H(5) O(1) H(8) 65.4 . . 4_555 no
H(5) O(1) H(10) 120.2 . . 3_757 no
H(5) O(1) H(15) 160.9 . . 3_757 no
H(5) O(1) H(16) 151.4 . . 3_757 no
H(6) O(1) H(8) 84.0 1_565 . 4_555 no
H(6) O(1) H(10) 110.6 1_565 . 3_757 no
H(6) O(1) H(15) 47.8 1_565 . 3_757 no
H(6) O(1) H(16) 73.0 1_565 . 3_757 no
H(8) O(1) H(10) 81.3 4_555 . 3_757 no
H(8) O(1) H(15) 106.3 4_555 . 3_757 no
H(8) O(1) H(16) 88.5 4_555 . 3_757 no
H(10) O(1) H(15) 72.9 3_757 . 3_757 no
H(10) O(1) H(16) 39.4 3_757 . 3_757 no
H(15) O(1) H(16) 34.8 3_757 . 3_757 no
Co(2) O(2) O(1) 101.79(9) . . . yes
Co(2) O(2) O(6) 46.05(5) . . . yes
Co(2) O(2) O(6) 107.88(8) . . 3_747 yes
Co(2) O(2) N(2) 46.82(6) . . 3_757 yes
Co(2) O(2) C(7) 163.7(1) . . . yes
Co(2) O(2) C(8) 128.8(2) . . . yes
Co(2) O(2) H(6) 171.4 . . . no
Co(2) O(2) H(12) 121.0 . . 2_857 no
Co(2) O(2) H(15) 114.4 . . 3_747 no
O(1) O(2) O(6) 147.83(9) . . . yes
O(1) O(2) O(6) 133.8(1) . . 3_747 yes
O(1) O(2) N(2) 96.39(9) . . 3_757 yes
O(1) O(2) C(7) 61.92(9) . . . yes
O(1) O(2) C(8) 27.0(1) . . . yes
O(1) O(2) H(6) 84.3 . . . no
O(1) O(2) H(12) 98.5 . . 2_857 no
O(1) O(2) H(15) 136.9 . . 3_747 no
O(6) O(2) O(6) 69.78(7) . . 3_747 yes
O(6) O(2) N(2) 62.69(6) . . 3_757 yes
O(6) O(2) C(7) 150.2(1) . . . yes
O(6) O(2) C(8) 174.8(2) . . . yes
O(6) O(2) H(6) 127.7 . . . no
O(6) O(2) H(12) 100.2 . . 2_857 no
O(6) O(2) H(15) 71.6 . . 3_747 no
O(6) O(2) N(2) 79.97(7) 3_747 . 3_757 yes
O(6) O(2) C(7) 86.13(9) 3_747 . . yes
O(6) O(2) C(8) 114.4(2) 3_747 . . yes
O(6) O(2) H(6) 71.0 3_747 . . no
O(6) O(2) H(12) 95.6 3_747 . 2_857 no
O(6) O(2) H(15) 13.0 3_747 . 3_747 no
N(2) O(2) C(7) 131.5(1) 3_757 . . yes
N(2) O(2) C(8) 114.3(2) 3_757 . . yes
N(2) O(2) H(6) 139.1 3_757 . . no
N(2) O(2) H(12) 162.8 3_757 . 2_857 no
N(2) O(2) H(15) 92.2 3_757 . 3_747 no
C(7) O(2) C(8) 34.9(1) . . . yes
C(7) O(2) H(6) 22.9 . . . no
C(7) O(2) H(12) 64.1 . . 2_857 no
C(7) O(2) H(15) 81.0 . . 3_747 no
C(8) O(2) H(6) 57.4 . . . no
C(8) O(2) H(12) 82.7 . . 2_857 no
C(8) O(2) H(15) 113.1 . . 3_747 no
H(6) O(2) H(12) 51.5 . . 2_857 no
H(6) O(2) H(15) 62.8 . . 3_747 no
H(12) O(2) H(15) 82.7 2_857 . 3_747 no
Co(1) O(3) O(4) 101.14(9) . . . yes
Co(1) O(3) O(5) 45.03(5) . . . yes
Co(1) O(3) O(5) 114.08(8) . . 3_838 yes
Co(1) O(3) O(5) 43.75(5) . . 3_848 yes
Co(1) O(3) C(1) 71.85(7) . . 3_848 yes
Co(1) O(3) C(14) 157.5(1) . . . yes
Co(1) O(3) C(15) 156.6(1) . . . yes
Co(1) O(3) C(16) 127.1(2) . . . yes
Co(1) O(3) H(1) 84.4 . . 3_848 no
Co(1) O(3) H(4) 84.0 . . . no
Co(1) O(3) H(11) 140.7 . . . no
Co(1) O(3) H(13) 116.3 . . 3_838 no
Co(1) O(3) H(14) 61.2 . . 3_848 no
O(4) O(3) O(5) 145.97(10) . . . yes
O(4) O(3) O(5) 127.0(1) . . 3_838 yes
O(4) O(3) O(5) 57.52(7) . . 3_848 yes
O(4) O(3) C(1) 107.1(1) . . 3_848 yes
O(4) O(3) C(14) 87.87(9) . . . yes
O(4) O(3) C(15) 60.90(10) . . . yes
O(4) O(3) C(16) 27.1(1) . . . yes
O(4) O(3) H(1) 115.6 . . 3_848 no
O(4) O(3) H(4) 96.3 . . . no
O(4) O(3) H(11) 108.7 . . . no
O(4) O(3) H(13) 130.3 . . 3_838 no
O(4) O(3) H(14) 40.0 . . 3_848 no
O(5) O(3) O(5) 76.53(7) . . 3_838 yes
O(5) O(3) O(5) 88.78(7) . . 3_848 yes
O(5) O(3) C(1) 70.19(8) . . 3_848 yes
O(5) O(3) C(14) 124.78(9) . . . yes
O(5) O(3) C(15) 152.1(1) . . . yes
O(5) O(3) C(16) 171.5(2) . . . yes
O(5) O(3) H(1) 71.5 . . 3_848 no
O(5) O(3) H(4) 79.0 . . . no
O(5) O(3) H(11) 103.4 . . . no
O(5) O(3) H(13) 76.1 . . 3_838 no
O(5) O(3) H(14) 106.1 . . 3_848 no
O(5) O(3) O(5) 143.53(10) 3_838 . 3_848 yes
O(5) O(3) C(1) 120.52(9) 3_838 . 3_848 yes
O(5) O(3) C(14) 74.53(8) 3_838 . . yes
O(5) O(3) C(15) 89.33(9) 3_838 . . yes
O(5) O(3) C(16) 111.8(2) 3_838 . . yes
O(5) O(3) H(1) 106.4 3_838 . 3_848 no
O(5) O(3) H(4) 52.5 3_838 . . no
O(5) O(3) H(11) 66.3 3_838 . . no
O(5) O(3) H(13) 6.5 3_838 . 3_838 no
O(5) O(3) H(14) 143.6 3_838 . 3_848 no
O(5) O(3) C(1) 83.74(8) 3_848 . 3_848 yes
O(5) O(3) C(14) 138.44(9) 3_848 . . yes
O(5) O(3) C(15) 115.65(10) 3_848 . . yes
O(5) O(3) C(16) 83.4(1) 3_848 . . yes
O(5) O(3) H(1) 100.0 3_848 . 3_848 no
O(5) O(3) H(4) 92.3 3_848 . . no
O(5) O(3) H(11) 150.1 3_848 . . no
O(5) O(3) H(13) 149.3 3_848 . 3_838 no
O(5) O(3) H(14) 17.7 3_848 . 3_848 no
C(1) O(3) C(14) 85.86(9) 3_848 . . yes
C(1) O(3) C(15) 97.9(1) 3_848 . . yes
C(1) O(3) C(16) 105.5(2) 3_848 . . yes
C(1) O(3) H(1) 16.2 3_848 . 3_848 no
C(1) O(3) H(4) 148.9 3_848 . . no
C(1) O(3) H(11) 75.3 3_848 . . no
C(1) O(3) H(13) 114.7 3_848 . 3_838 no
C(1) O(3) H(14) 93.3 3_848 . 3_848 no
C(14) O(3) C(15) 27.32(9) . . . yes
C(14) O(3) C(16) 61.0(1) . . . yes
C(14) O(3) H(1) 73.1 . . 3_848 no
C(14) O(3) H(4) 115.7 . . . no
C(14) O(3) H(11) 21.4 . . . no
C(14) O(3) H(13) 70.1 . . 3_838 no
C(14) O(3) H(14) 124.9 . . 3_848 no
C(15) O(3) C(16) 33.9(1) . . . yes
C(15) O(3) H(1) 90.2 . . 3_848 no
C(15) O(3) H(4) 111.4 . . . no
C(15) O(3) H(11) 48.7 . . . no
C(15) O(3) H(13) 87.1 . . 3_838 no
C(15) O(3) H(14) 99.6 . . 3_848 no
C(16) O(3) H(1) 106.5 . . 3_848 no
C(16) O(3) H(4) 104.6 . . . no
C(16) O(3) H(11) 82.0 . . . no
C(16) O(3) H(13) 112.4 . . 3_838 no
C(16) O(3) H(14) 66.4 . . 3_848 no
H(1) O(3) H(4) 147.6 3_848 . . no
H(1) O(3) H(11) 60.0 3_848 . . no
H(1) O(3) H(13) 100.2 3_848 . 3_838 no
H(1) O(3) H(14) 108.8 3_848 . 3_848 no
H(4) O(3) H(11) 116.6 . . . no
H(4) O(3) H(13) 59.0 . . 3_838 no
H(4) O(3) H(14) 91.7 . . 3_848 no
H(11) O(3) H(13) 60.5 . . 3_838 no
H(11) O(3) H(14) 142.4 . . 3_848 no
H(13) O(3) H(14) 150.1 3_838 . 3_848 no
O(3) O(4) O(5) 75.94(9) . . 3_848 yes
O(3) O(4) C(15) 62.47(9) . . . yes
O(3) O(4) C(16) 27.9(1) . . . yes
O(3) O(4) H(2) 136.9 . . 2_857 no
O(3) O(4) H(12) 84.6 . . . no
O(3) O(4) H(13) 84.8 . . 3_848 no
O(3) O(4) H(14) 83.1 . . 3_848 no
O(5) O(4) C(15) 134.2(1) 3_848 . . yes
O(5) O(4) C(16) 102.5(2) 3_848 . . yes
O(5) O(4) H(2) 80.7 3_848 . 2_857 no
O(5) O(4) H(12) 158.6 3_848 . . no
O(5) O(4) H(13) 14.9 3_848 . 3_848 no
O(5) O(4) H(14) 7.9 3_848 . 3_848 no
C(15) O(4) C(16) 34.6(1) . . . yes
C(15) O(4) H(2) 143.6 . . 2_857 no
C(15) O(4) H(12) 24.3 . . . no
C(15) O(4) H(13) 135.1 . . 3_848 no
C(15) O(4) H(14) 142.2 . . 3_848 no
C(16) O(4) H(2) 152.7 . . 2_857 no
C(16) O(4) H(12) 57.1 . . . no
C(16) O(4) H(13) 108.7 . . 3_848 no
C(16) O(4) H(14) 110.0 . . 3_848 no
H(2) O(4) H(12) 120.3 2_857 . . no
H(2) O(4) H(13) 81.3 2_857 . 3_848 no
H(2) O(4) H(14) 72.9 2_857 . 3_848 no
H(12) O(4) H(13) 156.4 . . 3_848 no
H(12) O(4) H(14) 166.5 . . 3_848 no
H(13) O(4) H(14) 15.7 3_848 . 3_848 no
Co(1) O(5) O(3) 46.28(5) . . . yes
Co(1) O(5) O(3) 138.24(9) . . 3_838 yes
Co(1) O(5) O(3) 44.94(5) . . 3_848 yes
Co(1) O(5) O(4) 91.36(8) . . 3_848 yes
Co(1) O(5) N(1) 48.74(6) . . 3_848 yes
Co(1) O(5) H(4) 132.3 . . 3_838 no
Co(1) O(5) H(11) 106.9 . . 3_838 no
Co(1) O(5) H(13) 126.1 . . . no
Co(1) O(5) H(14) 104.1 . . . no
O(3) O(5) O(3) 103.47(7) . . 3_838 yes
O(3) O(5) O(3) 91.22(7) . . 3_848 yes
O(3) O(5) O(4) 137.51(9) . . 3_848 yes
O(3) O(5) N(1) 62.44(7) . . 3_848 yes
O(3) O(5) H(4) 93.1 . . 3_838 no
O(3) O(5) H(11) 115.1 . . 3_838 no
O(3) O(5) H(13) 101.6 . . . no
O(3) O(5) H(14) 148.9 . . . no
O(3) O(5) O(3) 143.53(10) 3_838 . 3_848 yes
O(3) O(5) O(4) 114.02(9) 3_838 . 3_848 yes
O(3) O(5) N(1) 153.31(9) 3_838 . 3_848 yes
O(3) O(5) H(4) 62.1 3_838 . 3_838 no
O(3) O(5) H(11) 54.3 3_838 . 3_838 no
O(3) O(5) H(13) 16.5 3_838 . . no
O(3) O(5) H(14) 106.9 3_838 . . no
O(3) O(5) O(4) 46.53(6) 3_848 . 3_848 yes
O(3) O(5) N(1) 62.61(6) 3_848 . 3_848 yes
O(3) O(5) H(4) 151.4 3_848 . 3_838 no
O(3) O(5) H(11) 89.3 3_848 . 3_838 no
O(3) O(5) H(13) 128.2 3_848 . . no
O(3) O(5) H(14) 60.0 3_848 . . no
O(4) O(5) N(1) 88.68(9) 3_848 . 3_848 yes
O(4) O(5) H(4) 121.4 3_848 . 3_838 no
O(4) O(5) H(11) 75.1 3_848 . 3_838 no
O(4) O(5) H(13) 108.6 3_848 . . no
O(4) O(5) H(14) 14.7 3_848 . . no
N(1) O(5) H(4) 94.7 3_848 . 3_838 no
N(1) O(5) H(11) 151.1 3_848 . 3_838 no
N(1) O(5) H(13) 162.6 3_848 . . no
N(1) O(5) H(14) 91.7 3_848 . . no
H(4) O(5) H(11) 114.2 3_838 . 3_838 no
H(4) O(5) H(13) 78.4 3_838 . . no
H(4) O(5) H(14) 106.8 3_838 . . no
H(11) O(5) H(13) 39.9 3_838 . . no
H(11) O(5) H(14) 78.7 3_838 . . no
H(13) O(5) H(14) 105.6 . . . no
Co(2) O(6) O(1) 90.38(8) . . 3_757 yes
Co(2) O(6) O(2) 44.98(5) . . . yes
Co(2) O(6) O(2) 141.39(9) . . 3_747 yes
Co(2) O(6) H(6) 129.6 . . 3_747 no
Co(2) O(6) H(7) 79.7 . . 3_757 no
Co(2) O(6) H(10) 82.8 . . . no
Co(2) O(6) H(15) 120.6 . . . no
Co(2) O(6) H(16) 119.7 . . . no
O(1) O(6) O(2) 135.37(9) 3_757 . . yes
O(1) O(6) O(2) 106.98(8) 3_757 . 3_747 yes
O(1) O(6) H(6) 60.9 3_757 . 3_747 no
O(1) O(6) H(7) 73.3 3_757 . 3_757 no
O(1) O(6) H(10) 70.2 3_757 . . no
O(1) O(6) H(15) 91.0 3_757 . . no
O(1) O(6) H(16) 88.5 3_757 . . no
O(2) O(6) O(2) 110.22(7) . . 3_747 yes
O(2) O(6) H(6) 142.6 . . 3_747 no
O(2) O(6) H(7) 94.7 . . 3_757 no
O(2) O(6) H(10) 98.4 . . . no
O(2) O(6) H(15) 110.4 . . . no
O(2) O(6) H(16) 111.2 . . . no
O(2) O(6) H(6) 46.8 3_747 . 3_747 no
O(2) O(6) H(7) 73.1 3_747 . 3_757 no
O(2) O(6) H(10) 135.3 3_747 . . no
O(2) O(6) H(15) 28.8 3_747 . . no
O(2) O(6) H(16) 95.5 3_747 . . no
H(6) O(6) H(7) 53.8 3_747 . 3_757 no
H(6) O(6) H(10) 118.5 3_747 . . no
H(6) O(6) H(15) 33.8 3_747 . . no
H(6) O(6) H(16) 101.3 3_747 . . no
H(7) O(6) H(10) 139.1 3_757 . . no
H(7) O(6) H(15) 44.6 3_757 . . no
H(7) O(6) H(16) 154.1 3_757 . . no
H(10) O(6) H(15) 150.9 . . . no
H(10) O(6) H(16) 41.0 . . . no
H(15) O(6) H(16) 119.8 . . . no
Co(1) N(1) O(5) 44.59(5) . . 3_848 yes
Co(1) N(1) C(1) 117.4(2) . . . yes
Co(1) N(1) C(2) 146.0(1) . . . yes
Co(1) N(1) C(3) 174.7(1) . . . yes
Co(1) N(1) C(4) 154.7(1) . . . yes
Co(1) N(1) C(5) 125.6(2) . . . yes
Co(1) N(1) H(1) 89.0 . . . no
Co(1) N(1) H(4) 100.4 . . . no
O(5) N(1) C(1) 97.9(2) 3_848 . . yes
O(5) N(1) C(2) 119.6(1) 3_848 . . yes
O(5) N(1) C(3) 136.6(1) 3_848 . . yes
O(5) N(1) C(4) 139.5(1) 3_848 . . yes
O(5) N(1) C(5) 127.6(2) 3_848 . . yes
O(5) N(1) H(1) 74.6 3_848 . . no
O(5) N(1) H(4) 110.7 3_848 . . no
C(1) N(1) C(2) 28.7(1) . . . yes
C(1) N(1) C(3) 58.3(2) . . . yes
C(1) N(1) C(4) 87.8(2) . . . yes
C(1) N(1) C(5) 117.0(2) . . . yes
C(1) N(1) H(1) 28.5 . . . no
C(1) N(1) H(4) 142.2 . . . no
C(2) N(1) C(3) 29.61(9) . . . yes
C(2) N(1) C(4) 59.2(1) . . . yes
C(2) N(1) C(5) 88.3(2) . . . yes
C(2) N(1) H(1) 57.2 . . . no
C(2) N(1) H(4) 113.5 . . . no
C(3) N(1) C(4) 29.59(9) . . . yes
C(3) N(1) C(5) 58.7(1) . . . yes
C(3) N(1) H(1) 86.8 . . . no
C(3) N(1) H(4) 83.9 . . . no
C(4) N(1) C(5) 29.1(1) . . . yes
C(4) N(1) H(1) 116.3 . . . no
C(4) N(1) H(4) 54.3 . . . no
C(5) N(1) H(1) 145.3 . . . no
C(5) N(1) H(4) 25.2 . . . no
H(1) N(1) H(4) 170.3 . . . no
Co(2) N(2) O(2) 44.11(5) . . 3_757 yes
Co(2) N(2) C(9) 121.4(2) . . . yes
Co(2) N(2) C(10) 149.9(1) . . . yes
Co(2) N(2) C(11) 177.8(1) . . . yes
Co(2) N(2) C(12) 150.4(1) . . . yes
Co(2) N(2) C(13) 122.0(2) . . . yes
Co(2) N(2) H(7) 96.6 . . . no
Co(2) N(2) H(10) 97.6 . . . no
Co(2) N(2) H(16) 63.6 . . . no
O(2) N(2) C(9) 127.4(2) 3_757 . . yes
O(2) N(2) C(10) 139.9(1) 3_757 . . yes
O(2) N(2) C(11) 138.0(1) 3_757 . . yes
O(2) N(2) C(12) 121.1(1) 3_757 . . yes
O(2) N(2) C(13) 99.6(2) 3_757 . . yes
O(2) N(2) H(7) 111.6 3_757 . . no
O(2) N(2) H(10) 79.4 3_757 . . no
O(2) N(2) H(16) 72.1 3_757 . . no
C(9) N(2) C(10) 28.5(1) . . . yes
C(9) N(2) C(11) 58.3(2) . . . yes
C(9) N(2) C(12) 88.2(2) . . . yes
C(9) N(2) C(13) 116.7(2) . . . yes
C(9) N(2) H(7) 24.8 . . . no
C(9) N(2) H(10) 141.0 . . . no
C(9) N(2) H(16) 158.2 . . . no
C(10) N(2) C(11) 29.84(9) . . . yes
C(10) N(2) C(12) 59.7(1) . . . yes
C(10) N(2) C(13) 88.1(2) . . . yes
C(10) N(2) H(7) 53.2 . . . no
C(10) N(2) H(10) 112.5 . . . no
C(10) N(2) H(16) 142.2 . . . no
C(11) N(2) C(12) 29.85(10) . . . yes
C(11) N(2) C(13) 58.3(2) . . . yes
C(11) N(2) H(7) 83.0 . . . no
C(11) N(2) H(10) 82.7 . . . no
C(11) N(2) H(16) 115.8 . . . no
C(12) N(2) C(13) 28.5(2) . . . yes
C(12) N(2) H(7) 112.9 . . . no
C(12) N(2) H(10) 52.9 . . . no
C(12) N(2) H(16) 88.1 . . . no
C(13) N(2) H(7) 141.3 . . . no
C(13) N(2) H(10) 24.5 . . . no
C(13) N(2) H(16) 62.0 . . . no
H(7) N(2) H(10) 165.7 . . . no
H(7) N(2) H(16) 148.8 . . . no
H(10) N(2) H(16) 41.7 . . . no
O(3) C(1) N(1) 79.4(2) 3_848 . . yes
O(3) C(1) C(2) 152.4(2) 3_848 . . yes
O(3) C(1) C(3) 163.1(1) 3_848 . . yes
O(3) C(1) C(4) 139.3(1) 3_848 . . yes
O(3) C(1) C(5) 110.0(1) 3_848 . . yes
O(3) C(1) C(6) 123.2(1) 3_848 . . yes
O(3) C(1) H(1) 38.2 3_848 . . no
O(3) C(1) H(5) 103.0 3_848 . . no
N(1) C(1) C(2) 123.9(2) . . . yes
N(1) C(1) C(3) 93.1(2) . . . yes
N(1) C(1) C(4) 62.3(2) . . . yes
N(1) C(1) C(5) 31.5(1) . . . yes
N(1) C(1) C(6) 156.0(2) . . . yes
N(1) C(1) H(1) 112.7 . . . no
N(1) C(1) H(5) 177.3 . . . no
C(2) C(1) C(3) 30.8(1) . . . yes
C(2) C(1) C(4) 61.7(2) . . . yes
C(2) C(1) C(5) 92.5(2) . . . yes
C(2) C(1) C(6) 32.1(1) . . . yes
C(2) C(1) H(1) 123.3 . . . no
C(2) C(1) H(5) 54.2 . . . no
C(3) C(1) C(4) 30.85(9) . . . yes
C(3) C(1) C(5) 61.6(1) . . . yes
C(3) C(1) C(6) 62.9(1) . . . yes
C(3) C(1) H(1) 153.9 . . . no
C(3) C(1) H(5) 85.0 . . . no
C(4) C(1) C(5) 30.81(9) . . . yes
C(4) C(1) C(6) 93.7(1) . . . yes
C(4) C(1) H(1) 173.3 . . . no
C(4) C(1) H(5) 115.8 . . . no
C(5) C(1) C(6) 124.5(1) . . . yes
C(5) C(1) H(1) 144.0 . . . no
C(5) C(1) H(5) 146.5 . . . no
C(6) C(1) H(1) 91.3 . . . no
C(6) C(1) H(5) 22.4 . . . no
H(1) C(1) H(5) 69.0 . . . no
N(1) C(2) C(1) 27.4(1) . . . yes
N(1) C(2) C(3) 90.6(2) . . . yes
N(1) C(2) C(4) 59.7(1) . . . yes
N(1) C(2) C(5) 29.36(8) . . . yes
N(1) C(2) C(6) 144.9(2) . . . yes
N(1) C(2) C(7) 167.3(1) . . . yes
N(1) C(2) H(1) 51.0 . . . no
N(1) C(2) H(2) 112.9 . . . no
N(1) C(2) H(5) 119.5 . . . no
N(1) C(2) H(6) 167.8 . . . no
C(1) C(2) C(3) 118.0(2) . . . yes
C(1) C(2) C(4) 87.1(2) . . . yes
C(1) C(2) C(5) 56.8(2) . . . yes
C(1) C(2) C(6) 117.5(2) . . . yes
C(1) C(2) C(7) 141.6(2) . . . yes
C(1) C(2) H(1) 23.6 . . . no
C(1) C(2) H(2) 140.3 . . . no
C(1) C(2) H(5) 92.1 . . . no
C(1) C(2) H(6) 158.6 . . . no
C(3) C(2) C(4) 30.9(1) . . . yes
C(3) C(2) C(5) 61.2(2) . . . yes
C(3) C(2) C(6) 124.5(2) . . . yes
C(3) C(2) C(7) 99.9(2) . . . yes
C(3) C(2) H(1) 141.5 . . . no
C(3) C(2) H(2) 22.4 . . . no
C(3) C(2) H(5) 149.6 . . . no
C(3) C(2) H(6) 81.8 . . . no
C(4) C(2) C(5) 30.35(9) . . . yes
C(4) C(2) C(6) 155.4(2) . . . yes
C(4) C(2) C(7) 130.6(1) . . . yes
C(4) C(2) H(1) 110.6 . . . no
C(4) C(2) H(2) 53.2 . . . no
C(4) C(2) H(5) 175.4 . . . no
C(4) C(2) H(6) 112.4 . . . no
C(5) C(2) C(6) 174.2(2) . . . yes
C(5) C(2) C(7) 160.1(1) . . . yes
C(5) C(2) H(1) 80.3 . . . no
C(5) C(2) H(2) 83.6 . . . no
C(5) C(2) H(5) 148.7 . . . no
C(5) C(2) H(6) 141.9 . . . no
C(6) C(2) C(7) 25.3(1) . . . yes
C(6) C(2) H(1) 93.9 . . . no
C(6) C(2) H(2) 102.2 . . . no
C(6) C(2) H(5) 25.7 . . . no
C(6) C(2) H(6) 43.5 . . . no
C(7) C(2) H(1) 118.6 . . . no
C(7) C(2) H(2) 77.6 . . . no
C(7) C(2) H(5) 50.9 . . . no
C(7) C(2) H(6) 18.3 . . . no
H(1) C(2) H(2) 163.8 . . . no
H(1) C(2) H(5) 68.5 . . . no
H(1) C(2) H(6) 136.5 . . . no
H(2) C(2) H(5) 127.5 . . . no
H(2) C(2) H(6) 59.6 . . . no
H(5) C(2) H(6) 69.2 . . . no
N(1) C(3) C(1) 28.60(8) . . . yes
N(1) C(3) C(2) 59.8(1) . . . yes
N(1) C(3) C(4) 58.4(2) . . . yes
N(1) C(3) C(5) 28.55(8) . . . yes
N(1) C(3) C(6) 88.4(1) . . . yes
N(1) C(3) H(2) 174.7 . . . no
N(1) C(3) H(3) 84.6 . . . no
N(1) C(3) H(6) 129.9 . . . no
C(1) C(3) C(2) 31.2(1) . . . yes
C(1) C(3) C(4) 87.0(2) . . . yes
C(1) C(3) C(5) 57.2(1) . . . yes
C(1) C(3) C(6) 59.8(1) . . . yes
C(1) C(3) H(2) 156.1 . . . no
C(1) C(3) H(3) 113.2 . . . no
C(1) C(3) H(6) 101.8 . . . no
C(2) C(3) C(4) 118.2(2) . . . yes
C(2) C(3) C(5) 88.4(2) . . . yes
C(2) C(3) C(6) 28.6(1) . . . yes
C(2) C(3) H(2) 124.9 . . . no
C(2) C(3) H(3) 144.4 . . . no
C(2) C(3) H(6) 71.0 . . . no
C(4) C(3) C(5) 29.9(1) . . . yes
C(4) C(3) C(6) 146.8(2) . . . yes
C(4) C(3) H(2) 116.9 . . . no
C(4) C(3) H(3) 26.3 . . . no
C(4) C(3) H(6) 168.3 . . . no
C(5) C(3) C(6) 117.0(1) . . . yes
C(5) C(3) H(2) 146.7 . . . no
C(5) C(3) H(3) 56.1 . . . no
C(5) C(3) H(6) 157.4 . . . no
C(6) C(3) H(2) 96.3 . . . no
C(6) C(3) H(3) 173.0 . . . no
C(6) C(3) H(6) 42.8 . . . no
H(2) C(3) H(3) 90.6 . . . no
H(2) C(3) H(6) 54.3 . . . no
H(3) C(3) H(6) 143.7 . . . no
N(1) C(4) C(1) 29.86(8) . . . yes
N(1) C(4) C(2) 61.1(1) . . . yes
N(1) C(4) C(3) 92.0(2) . . . yes
N(1) C(4) C(5) 28.2(1) . . . yes
N(1) C(4) H(2) 117.4 . . . no
N(1) C(4) H(3) 155.3 . . . no
N(1) C(4) H(4) 52.9 . . . no
C(1) C(4) C(2) 31.25(9) . . . yes
C(1) C(4) C(3) 62.1(2) . . . yes
C(1) C(4) C(5) 58.1(2) . . . yes
C(1) C(4) H(2) 87.6 . . . no
C(1) C(4) H(3) 173.5 . . . no
C(1) C(4) H(4) 82.8 . . . no
C(2) C(4) C(3) 30.9(1) . . . yes
C(2) C(4) C(5) 89.3(2) . . . yes
C(2) C(4) H(2) 56.3 . . . no
C(2) C(4) H(3) 143.1 . . . no
C(2) C(4) H(4) 114.0 . . . no
C(3) C(4) C(5) 120.2(3) . . . yes
C(3) C(4) H(2) 25.4 . . . no
C(3) C(4) H(3) 112.3 . . . no
C(3) C(4) H(4) 144.9 . . . no
C(5) C(4) H(2) 145.5 . . . no
C(5) C(4) H(3) 127.3 . . . no
C(5) C(4) H(4) 24.7 . . . no
H(2) C(4) H(3) 86.8 . . . no
H(2) C(4) H(4) 169.9 . . . no
H(3) C(4) H(4) 102.6 . . . no
N(1) C(5) C(1) 31.6(1) . . . yes
N(1) C(5) C(2) 62.3(1) . . . yes
N(1) C(5) C(3) 92.7(2) . . . yes
N(1) C(5) C(4) 122.7(2) . . . yes
N(1) C(5) H(3) 143.4 . . . no
N(1) C(5) H(4) 118.6 . . . no
C(1) C(5) C(2) 30.79(9) . . . yes
C(1) C(5) C(3) 61.2(1) . . . yes
C(1) C(5) C(4) 91.1(2) . . . yes
C(1) C(5) H(3) 111.9 . . . no
C(1) C(5) H(4) 150.2 . . . no
C(2) C(5) C(3) 30.42(9) . . . yes
C(2) C(5) C(4) 60.4(2) . . . yes
C(2) C(5) H(3) 81.1 . . . no
C(2) C(5) H(4) 178.7 . . . no
C(3) C(5) C(4) 30.0(1) . . . yes
C(3) C(5) H(3) 50.7 . . . no
C(3) C(5) H(4) 148.6 . . . no
C(4) C(5) H(3) 20.8 . . . no
C(4) C(5) H(4) 118.7 . . . no
H(3) C(5) H(4) 97.9 . . . no
O(1) C(6) C(1) 146.9(1) . . . yes
O(1) C(6) C(2) 175.1(2) . . . yes
O(1) C(6) C(3) 155.3(1) . . . yes
O(1) C(6) C(7) 57.0(2) . . . yes
O(1) C(6) C(8) 26.23(8) . . . yes
O(1) C(6) H(1) 124.4 . . . no
O(1) C(6) H(2) 135.3 . . . no
O(1) C(6) H(5) 63.7 . . . no
O(1) C(6) H(6) 76.2 . . . no
C(1) C(6) C(2) 30.4(1) . . . yes
C(1) C(6) C(3) 57.3(1) . . . yes
C(1) C(6) C(7) 155.1(2) . . . yes
C(1) C(6) C(8) 170.1(2) . . . yes
C(1) C(6) H(1) 22.5 . . . no
C(1) C(6) H(2) 77.5 . . . no
C(1) C(6) H(5) 83.2 . . . no
C(1) C(6) H(6) 136.6 . . . no
C(2) C(6) C(3) 26.8(1) . . . yes
C(2) C(6) C(7) 126.5(3) . . . yes
C(2) C(6) C(8) 157.4(2) . . . yes
C(2) C(6) H(1) 52.9 . . . no
C(2) C(6) H(2) 47.0 . . . no
C(2) C(6) H(5) 113.2 . . . no
C(2) C(6) H(6) 107.1 . . . no
C(3) C(6) C(7) 100.2(2) . . . yes
C(3) C(6) C(8) 130.9(1) . . . yes
C(3) C(6) H(1) 79.8 . . . no
C(3) C(6) H(2) 20.2 . . . no
C(3) C(6) H(5) 139.5 . . . no
C(3) C(6) H(6) 80.8 . . . no
C(7) C(6) C(8) 30.9(1) . . . yes
C(7) C(6) H(1) 170.1 . . . no
C(7) C(6) H(2) 80.4 . . . no
C(7) C(6) H(5) 120.3 . . . no
C(7) C(6) H(6) 19.4 . . . no
C(8) C(6) H(1) 149.0 . . . no
C(8) C(6) H(2) 110.8 . . . no
C(8) C(6) H(5) 89.4 . . . no
C(8) C(6) H(6) 50.3 . . . no
H(1) C(6) H(2) 99.9 . . . no
H(1) C(6) H(5) 60.7 . . . no
H(1) C(6) H(6) 158.0 . . . no
H(2) C(6) H(5) 158.8 . . . no
H(2) C(6) H(6) 61.0 . . . no
H(5) C(6) H(6) 139.7 . . . no
O(1) C(7) O(2) 56.80(9) . . . yes
O(1) C(7) C(2) 123.1(1) . . . yes
O(1) C(7) C(6) 94.9(2) . . . yes
O(1) C(7) C(8) 27.2(1) . . . yes
O(1) C(7) H(2) 161.6 . . . no
O(1) C(7) H(5) 70.4 . . . no
O(1) C(7) H(6) 132.1 . . . no
O(1) C(7) H(12) 94.6 . . 2_857 no
O(1) C(7) H(15) 98.9 . . 3_747 no
O(2) C(7) C(2) 176.5(1) . . . yes
O(2) C(7) C(6) 151.1(2) . . . yes
O(2) C(7) C(8) 29.6(1) . . . yes
O(2) C(7) H(2) 136.0 . . . no
O(2) C(7) H(5) 126.3 . . . no
O(2) C(7) H(6) 76.7 . . . no
O(2) C(7) H(12) 62.7 . . 2_857 no
O(2) C(7) H(15) 44.7 . . 3_747 no
C(2) C(7) C(6) 28.3(2) . . . yes
C(2) C(7) C(8) 150.2(2) . . . yes
C(2) C(7) H(2) 45.1 . . . no
C(2) C(7) H(5) 53.1 . . . no
C(2) C(7) H(6) 104.0 . . . no
C(2) C(7) H(12) 120.4 . . 2_857 no
C(2) C(7) H(15) 133.8 . . 3_747 no
C(6) C(7) C(8) 121.9(2) . . . yes
C(6) C(7) H(2) 72.9 . . . no
C(6) C(7) H(5) 24.8 . . . no
C(6) C(7) H(6) 132.2 . . . no
C(6) C(7) H(12) 132.7 . . 2_857 no
C(6) C(7) H(15) 153.6 . . 3_747 no
C(8) C(7) H(2) 162.5 . . . no
C(8) C(7) H(5) 97.2 . . . no
C(8) C(7) H(6) 105.7 . . . no
C(8) C(7) H(12) 78.4 . . 2_857 no
C(8) C(7) H(15) 72.7 . . 3_747 no
H(2) C(7) H(5) 97.6 . . . no
H(2) C(7) H(6) 59.4 . . . no
H(2) C(7) H(12) 84.4 . . 2_857 no
H(2) C(7) H(15) 97.9 . . 3_747 no
H(5) C(7) H(6) 157.0 . . . no
H(5) C(7) H(12) 136.0 . . 2_857 no
H(5) C(7) H(15) 152.4 . . 3_747 no
H(6) C(7) H(12) 49.6 . . 2_857 no
H(6) C(7) H(15) 43.7 . . 3_747 no
H(12) C(7) H(15) 68.4 2_857 . 3_747 no
O(1) C(8) O(2) 124.9(2) . . . yes
O(1) C(8) C(6) 92.6(2) . . . yes
O(1) C(8) C(7) 119.6(2) . . . yes
O(1) C(8) H(5) 71.5 . . . no
O(1) C(8) H(6) 145.7 . . . no
O(1) C(8) H(12) 130.2 . . 2_857 no
O(1) C(8) H(15) 157.7 . . 3_747 no
O(2) C(8) C(6) 142.3(2) . . . yes
O(2) C(8) C(7) 115.5(2) . . . yes
O(2) C(8) H(5) 162.3 . . . no
O(2) C(8) H(6) 88.9 . . . no
O(2) C(8) H(12) 69.7 . . 2_857 no
O(2) C(8) H(15) 41.9 . . 3_747 no
C(6) C(8) C(7) 27.2(1) . . . yes
C(6) C(8) H(5) 21.6 . . . no
C(6) C(8) H(6) 54.2 . . . no
C(6) C(8) H(12) 89.1 . . 2_857 no
C(6) C(8) H(15) 101.7 . . 3_747 no
C(7) C(8) H(5) 48.7 . . . no
C(7) C(8) H(6) 27.1 . . . no
C(7) C(8) H(12) 69.6 . . 2_857 no
C(7) C(8) H(15) 76.8 . . 3_747 no
H(5) C(8) H(6) 75.8 . . . no
H(5) C(8) H(12) 105.9 . . 2_857 no
H(5) C(8) H(15) 120.4 . . 3_747 no
H(6) C(8) H(12) 51.1 . . 2_857 no
H(6) C(8) H(15) 53.8 . . 3_747 no
H(12) C(8) H(15) 67.7 2_857 . 3_747 no
N(2) C(9) C(10) 124.4(2) . . . yes
N(2) C(9) C(11) 93.2(2) . . . yes
N(2) C(9) C(12) 62.4(2) . . . yes
N(2) C(9) C(13) 31.8(1) . . . yes
N(2) C(9) C(14) 155.1(2) . . 2_867 yes
N(2) C(9) H(7) 117.6 . . . no
N(2) C(9) H(12) 153.3 . . 2_867 no
N(2) C(9) H(15) 89.3 . . 3_757 no
C(10) C(9) C(11) 31.3(1) . . . yes
C(10) C(9) C(12) 62.1(2) . . . yes
C(10) C(9) C(13) 92.6(2) . . . yes
C(10) C(9) C(14) 30.7(1) . . 2_867 yes
C(10) C(9) H(7) 117.9 . . . no
C(10) C(9) H(12) 73.5 . . 2_867 no
C(10) C(9) H(15) 140.4 . . 3_757 no
C(11) C(9) C(12) 30.83(10) . . . yes
C(11) C(9) C(13) 61.4(1) . . . yes
C(11) C(9) C(14) 62.0(1) . . 2_867 yes
C(11) C(9) H(7) 148.8 . . . no
C(11) C(9) H(12) 103.1 . . 2_867 no
C(11) C(9) H(15) 158.9 . . 3_757 no
C(12) C(9) C(13) 30.6(1) . . . yes
C(12) C(9) C(14) 92.8(1) . . 2_867 yes
C(12) C(9) H(7) 175.5 . . . no
C(12) C(9) H(12) 131.2 . . 2_867 no
C(12) C(9) H(15) 145.2 . . 3_757 no
C(13) C(9) C(14) 123.4(1) . . 2_867 yes
C(13) C(9) H(7) 149.2 . . . no
C(13) C(9) H(12) 154.6 . . 2_867 no
C(13) C(9) H(15) 118.6 . . 3_757 no
C(14) C(9) H(7) 87.3 2_867 . . no
C(14) C(9) H(12) 45.3 2_867 . 2_867 no
C(14) C(9) H(15) 113.2 2_867 . 3_757 no
H(7) C(9) H(12) 51.0 . . 2_867 no
H(7) C(9) H(15) 37.9 . . 3_757 no
H(12) C(9) H(15) 68.1 2_867 . 3_757 no
N(2) C(10) C(9) 27.1(1) . . . yes
N(2) C(10) C(11) 90.2(2) . . . yes
N(2) C(10) C(12) 59.9(1) . . . yes
N(2) C(10) C(13) 29.48(9) . . . yes
N(2) C(10) C(14) 147.5(2) . . 2_867 yes
N(2) C(10) C(15) 124.2(1) . . 2_867 yes
N(2) C(10) H(7) 50.9 . . . no
N(2) C(10) H(8) 114.0 . . . no
N(2) C(10) H(11) 162.2 . . 2_867 no
N(2) C(10) H(12) 102.7 . . 2_867 no
C(9) C(10) C(11) 117.3(2) . . . yes
C(9) C(10) C(12) 86.9(2) . . . yes
C(9) C(10) C(13) 56.6(2) . . . yes
C(9) C(10) C(14) 120.5(2) . . 2_867 yes
C(9) C(10) C(15) 98.4(2) . . 2_867 yes
C(9) C(10) H(7) 23.9 . . . no
C(9) C(10) H(8) 141.0 . . . no
C(9) C(10) H(11) 139.9 . . 2_867 no
C(9) C(10) H(12) 77.5 . . 2_867 no
C(11) C(10) C(12) 30.4(1) . . . yes
C(11) C(10) C(13) 60.8(2) . . . yes
C(11) C(10) C(14) 122.2(2) . . 2_867 yes
C(11) C(10) C(15) 141.9(2) . . 2_867 yes
C(11) C(10) H(7) 140.9 . . . no
C(11) C(10) H(8) 24.0 . . . no
C(11) C(10) H(11) 99.6 . . 2_867 no
C(11) C(10) H(12) 156.5 . . 2_867 no
C(12) C(10) C(13) 30.4(1) . . . yes
C(12) C(10) C(14) 152.6(2) . . 2_867 yes
C(12) C(10) C(15) 164.0(2) . . 2_867 yes
C(12) C(10) H(7) 110.7 . . . no
C(12) C(10) H(8) 54.2 . . . no
C(12) C(10) H(11) 128.9 . . 2_867 no
C(12) C(10) H(12) 154.1 . . 2_867 no
C(13) C(10) C(14) 176.9(2) . . 2_867 yes
C(13) C(10) C(15) 150.9(1) . . 2_867 yes
C(13) C(10) H(7) 80.4 . . . no
C(13) C(10) H(8) 84.5 . . . no
C(13) C(10) H(11) 156.4 . . 2_867 no
C(13) C(10) H(12) 129.6 . . 2_867 no
C(14) C(10) C(15) 26.0(1) 2_867 . 2_867 yes
C(14) C(10) H(7) 96.7 2_867 . . no
C(14) C(10) H(8) 98.4 2_867 . . no
C(14) C(10) H(11) 26.6 2_867 . 2_867 no
C(14) C(10) H(12) 47.3 2_867 . 2_867 no
C(15) C(10) H(7) 76.0 2_867 . . no
C(15) C(10) H(8) 118.6 2_867 . . no
C(15) C(10) H(11) 52.7 2_867 . 2_867 no
C(15) C(10) H(12) 21.7 2_867 . 2_867 no
H(7) C(10) H(8) 164.8 . . . no
H(7) C(10) H(11) 117.0 . . 2_867 no
H(7) C(10) H(12) 56.4 . . 2_867 no
H(8) C(10) H(11) 77.4 . . 2_867 no
H(8) C(10) H(12) 137.0 . . 2_867 no
H(11) C(10) H(12) 73.7 2_867 . 2_867 no
N(2) C(11) C(9) 28.47(8) . . . yes
N(2) C(11) C(10) 59.9(2) . . . yes
N(2) C(11) C(12) 59.3(2) . . . yes
N(2) C(11) C(13) 28.69(9) . . . yes
N(2) C(11) C(14) 89.9(1) . . 2_867 yes
N(2) C(11) H(8) 173.4 . . . no
N(2) C(11) H(9) 83.4 . . . no
N(2) C(11) H(11) 108.9 . . 2_867 no
C(9) C(11) C(10) 31.5(1) . . . yes
C(9) C(11) C(12) 87.8(2) . . . yes
C(9) C(11) C(13) 57.2(1) . . . yes
C(9) C(11) C(14) 61.4(1) . . 2_867 yes
C(9) C(11) H(8) 153.1 . . . no
C(9) C(11) H(9) 111.8 . . . no
C(9) C(11) H(11) 80.9 . . 2_867 no
C(10) C(11) C(12) 119.2(3) . . . yes
C(10) C(11) C(13) 88.6(2) . . . yes
C(10) C(11) C(14) 29.9(1) . . 2_867 yes
C(10) C(11) H(8) 122.0 . . . no
C(10) C(11) H(9) 143.1 . . . no
C(10) C(11) H(11) 50.3 . . 2_867 no
C(12) C(11) C(13) 30.6(2) . . . yes
C(12) C(11) C(14) 149.2(2) . . 2_867 yes
C(12) C(11) H(8) 118.2 . . . no
C(12) C(11) H(9) 24.2 . . . no
C(12) C(11) H(11) 164.8 . . 2_867 no
C(13) C(11) C(14) 118.5(1) . . 2_867 yes
C(13) C(11) H(8) 148.4 . . . no
C(13) C(11) H(9) 54.7 . . . no
C(13) C(11) H(11) 137.0 . . 2_867 no
C(14) C(11) H(8) 92.2 2_867 . . no
C(14) C(11) H(9) 172.1 2_867 . . no
C(14) C(11) H(11) 22.5 2_867 . 2_867 no
H(8) C(11) H(9) 94.0 . . . no
H(8) C(11) H(11) 74.6 . . 2_867 no
H(9) C(11) H(11) 165.4 . . 2_867 no
N(2) C(12) C(9) 29.45(8) . . . yes
N(2) C(12) C(10) 60.5(1) . . . yes
N(2) C(12) C(11) 90.8(2) . . . yes
N(2) C(12) C(13) 27.6(1) . . . yes
N(2) C(12) H(8) 116.0 . . . no
N(2) C(12) H(9) 148.5 . . . no
N(2) C(12) H(10) 51.4 . . . no
C(9) C(12) C(10) 31.01(9) . . . yes
C(9) C(12) C(11) 61.4(2) . . . yes
C(9) C(12) C(13) 57.1(2) . . . yes
C(9) C(12) H(8) 86.6 . . . no
C(9) C(12) H(9) 174.2 . . . no
C(9) C(12) H(10) 80.8 . . . no
C(10) C(12) C(11) 30.4(2) . . . yes
C(10) C(12) C(13) 88.1(2) . . . yes
C(10) C(12) H(8) 55.6 . . . no
C(10) C(12) H(9) 150.0 . . . no
C(10) C(12) H(10) 111.8 . . . no
C(11) C(12) C(13) 118.5(3) . . . yes
C(11) C(12) H(8) 25.4 . . . no
C(11) C(12) H(9) 120.1 . . . no
C(11) C(12) H(10) 142.2 . . . no
C(13) C(12) H(8) 143.6 . . . no
C(13) C(12) H(9) 121.1 . . . no
C(13) C(12) H(10) 23.8 . . . no
H(8) C(12) H(9) 94.7 . . . no
H(8) C(12) H(10) 166.5 . . . no
H(9) C(12) H(10) 97.3 . . . no
N(2) C(13) C(9) 31.5(1) . . . yes
N(2) C(13) C(10) 62.4(1) . . . yes
N(2) C(13) C(11) 93.0(2) . . . yes
N(2) C(13) C(12) 123.9(3) . . . yes
N(2) C(13) H(9) 147.6 . . . no
N(2) C(13) H(10) 117.7 . . . no
N(2) C(13) H(16) 90.2 . . . no
C(9) C(13) C(10) 30.82(9) . . . yes
C(9) C(13) C(11) 61.4(1) . . . yes
C(9) C(13) C(12) 92.4(2) . . . yes
C(9) C(13) H(9) 116.1 . . . no
C(9) C(13) H(10) 149.1 . . . no
C(9) C(13) H(16) 118.7 . . . no
C(10) C(13) C(11) 30.64(9) . . . yes
C(10) C(13) C(12) 61.5(2) . . . yes
C(10) C(13) H(9) 85.3 . . . no
C(10) C(13) H(10) 175.7 . . . no
C(10) C(13) H(16) 144.1 . . . no
C(11) C(13) C(12) 30.9(2) . . . yes
C(11) C(13) H(9) 54.7 . . . no
C(11) C(13) H(10) 149.0 . . . no
C(11) C(13) H(16) 154.7 . . . no
C(12) C(13) H(9) 23.9 . . . no
C(12) C(13) H(10) 118.3 . . . no
C(12) C(13) H(16) 138.3 . . . no
H(9) C(13) H(10) 94.4 . . . no
H(9) C(13) H(16) 119.7 . . . no
H(10) C(13) H(16) 39.1 . . . no
O(3) C(14) C(9) 148.2(1) . . 2_837 yes
O(3) C(14) C(10) 174.9(2) . . 2_837 yes
O(3) C(14) C(11) 154.5(1) . . 2_837 yes
O(3) C(14) C(15) 55.9(2) . . . yes
O(3) C(14) C(16) 26.66(7) . . . yes
O(3) C(14) H(7) 127.9 . . 2_837 no
O(3) C(14) H(8) 133.5 . . 2_837 no
O(3) C(14) H(11) 66.0 . . . no
O(3) C(14) H(12) 78.6 . . . no
O(3) C(14) H(13) 41.0 . . 3_838 no
C(9) C(14) C(10) 28.8(1) 2_837 . 2_837 yes
C(9) C(14) C(11) 56.6(1) 2_837 . 2_837 yes
C(9) C(14) C(15) 99.9(2) 2_837 . . yes
C(9) C(14) C(16) 127.8(1) 2_837 . . yes
C(9) C(14) H(7) 20.4 2_837 . 2_837 no
C(9) C(14) H(8) 78.0 2_837 . 2_837 no
C(9) C(14) H(11) 135.3 2_837 . . no
C(9) C(14) H(12) 75.4 2_837 . . no
C(9) C(14) H(13) 125.6 2_837 . 3_838 no
C(10) C(14) C(11) 27.8(1) 2_837 . 2_837 yes
C(10) C(14) C(15) 124.4(2) 2_837 . . yes
C(10) C(14) C(16) 153.9(2) 2_837 . . yes
C(10) C(14) H(7) 49.1 2_837 . 2_837 no
C(10) C(14) H(8) 49.2 2_837 . 2_837 no
C(10) C(14) H(11) 113.9 2_837 . . no
C(10) C(14) H(12) 100.9 2_837 . . no
C(10) C(14) H(13) 134.6 2_837 . 3_838 no
C(11) C(14) C(15) 144.9(2) 2_837 . . yes
C(11) C(14) C(16) 165.0(2) 2_837 . . yes
C(11) C(14) H(7) 76.9 2_837 . 2_837 no
C(11) C(14) H(8) 21.5 2_837 . 2_837 no
C(11) C(14) H(11) 90.5 2_837 . . no
C(11) C(14) H(12) 125.3 2_837 . . no
C(11) C(14) H(13) 130.3 2_837 . 3_838 no
C(15) C(14) C(16) 29.5(1) . . . yes
C(15) C(14) H(7) 82.8 . . 2_837 no
C(15) C(14) H(8) 150.1 . . 2_837 no
C(15) C(14) H(11) 121.7 . . . no
C(15) C(14) H(12) 24.5 . . . no
C(15) C(14) H(13) 83.9 . . 3_838 no
C(16) C(14) H(7) 108.8 . . 2_837 no
C(16) C(14) H(8) 148.7 . . 2_837 no
C(16) C(14) H(11) 92.2 . . . no
C(16) C(14) H(12) 53.2 . . . no
C(16) C(14) H(13) 61.4 . . 3_838 no
H(7) C(14) H(8) 98.3 2_837 . 2_837 no
H(7) C(14) H(11) 143.8 2_837 . . no
H(7) C(14) H(12) 58.8 2_837 . . no
H(7) C(14) H(13) 112.8 2_837 . 3_838 no
H(8) C(14) H(11) 73.7 2_837 . . no
H(8) C(14) H(12) 140.4 2_837 . . no
H(8) C(14) H(13) 121.9 2_837 . 3_838 no
H(11) C(14) H(12) 144.2 . . . no
H(11) C(14) H(13) 52.0 . . 3_838 no
H(12) C(14) H(13) 97.5 . . 3_838 no
O(3) C(15) O(4) 56.62(9) . . . yes
O(3) C(15) C(10) 126.1(1) . . 2_837 yes
O(3) C(15) C(14) 96.8(2) . . . yes
O(3) C(15) C(16) 28.5(1) . . . yes
O(3) C(15) H(6) 116.1 . . 2_847 no
O(3) C(15) H(7) 144.5 . . 2_837 no
O(3) C(15) H(11) 71.5 . . . no
O(3) C(15) H(12) 133.9 . . . no
O(4) C(15) C(10) 174.1(2) . . 2_837 yes
O(4) C(15) C(14) 151.8(2) . . . yes
O(4) C(15) C(16) 28.1(1) . . . yes
O(4) C(15) H(6) 85.9 . . 2_847 no
O(4) C(15) H(7) 137.7 . . 2_837 no
O(4) C(15) H(11) 126.7 . . . no
O(4) C(15) H(12) 84.8 . . . no
C(10) C(15) C(14) 29.5(1) 2_837 . . yes
C(10) C(15) C(16) 154.4(2) 2_837 . . yes
C(10) C(15) H(6) 96.6 2_837 . 2_847 no
C(10) C(15) H(7) 44.0 2_837 . 2_837 no
C(10) C(15) H(11) 55.0 2_837 . . no
C(10) C(15) H(12) 94.9 2_837 . . no
C(14) C(15) C(16) 124.8(2) . . . yes
C(14) C(15) H(6) 117.2 . . 2_847 no
C(14) C(15) H(7) 69.1 . . 2_837 no
C(14) C(15) H(11) 25.4 . . . no
C(14) C(15) H(12) 123.3 . . . no
C(16) C(15) H(6) 101.7 . . 2_847 no
C(16) C(15) H(7) 151.5 . . 2_837 no
C(16) C(15) H(11) 99.4 . . . no
C(16) C(15) H(12) 109.7 . . . no
H(6) C(15) H(7) 52.8 2_847 . 2_837 no
H(6) C(15) H(11) 130.9 2_847 . . no
H(6) C(15) H(12) 28.0 2_847 . . no
H(7) C(15) H(11) 91.7 2_837 . . no
H(7) C(15) H(12) 54.9 2_837 . . no
H(11) C(15) H(12) 146.6 . . . no
O(3) C(16) O(4) 125.0(2) . . . yes
O(3) C(16) C(14) 92.4(2) . . . yes
O(3) C(16) C(15) 117.7(2) . . . yes
O(3) C(16) H(1) 48.5 . . 3_848 no
O(3) C(16) H(11) 70.4 . . . no
O(3) C(16) H(12) 140.7 . . . no
O(3) C(16) H(13) 42.2 . . 3_838 no
O(3) C(16) H(14) 84.9 . . 3_848 no
O(4) C(16) C(14) 142.1(2) . . . yes
O(4) C(16) C(15) 117.3(2) . . . yes
O(4) C(16) H(1) 129.2 . . 3_848 no
O(4) C(16) H(11) 162.1 . . . no
O(4) C(16) H(12) 92.7 . . . no
O(4) C(16) H(13) 145.8 . . 3_838 no
O(4) C(16) H(14) 41.4 . . 3_848 no
C(14) C(16) C(15) 25.7(1) . . . yes
C(14) C(16) H(1) 69.2 . . 3_848 no
C(14) C(16) H(11) 22.3 . . . no
C(14) C(16) H(12) 52.7 . . . no
C(14) C(16) H(13) 66.1 . . 3_838 no
C(14) C(16) H(14) 162.8 . . 3_848 no
C(15) C(16) H(1) 91.0 . . 3_848 no
C(15) C(16) H(11) 48.0 . . . no
C(15) C(16) H(12) 27.6 . . . no
C(15) C(16) H(13) 85.4 . . 3_838 no
C(15) C(16) H(14) 154.7 . . 3_848 no
H(1) C(16) H(11) 51.5 3_848 . . no
H(1) C(16) H(12) 117.7 3_848 . . no
H(1) C(16) H(13) 70.8 3_848 . 3_838 no
H(1) C(16) H(14) 96.7 3_848 . 3_848 no
H(11) C(16) H(12) 74.8 . . . no
H(11) C(16) H(13) 51.3 . . 3_838 no
H(11) C(16) H(14) 147.8 . . 3_848 no
H(12) C(16) H(13) 100.8 . . 3_838 no
H(12) C(16) H(14) 133.9 . . 3_848 no
H(13) C(16) H(14) 119.9 3_838 . 3_848 no

loop_
_geom_bond_atom_site_label_1
_geom_bond_atom_site_label_2
_geom_bond_distance
_geom_bond_site_symmetry_1
_geom_bond_site_symmetry_2
_geom_bond_publ_flag
Co(1) O(3) 2.112(2) . . yes
Co(1) O(3) 2.112(2) . 3_848 yes
Co(1) O(5) 2.067(2) . . yes
Co(1) O(5) 2.067(2) . 3_848 yes
Co(1) N(1) 2.214(2) . . yes
Co(1) N(1) 2.214(2) . 3_848 yes
Co(1) H(1) 2.945 . . no
Co(1) H(1) 2.945 . 3_848 no
Co(1) H(13) 2.622 . . no
Co(1) H(13) 2.622 . 3_848 no
Co(1) H(14) 2.466 . . no
Co(1) H(14) 2.466 . 3_848 no
Co(2) O(2) 2.086(2) . . yes
Co(2) O(2) 2.086(2) . 3_757 yes
Co(2) O(6) 2.125(2) . . yes
Co(2) O(6) 2.125(2) . 3_757 yes
Co(2) N(2) 2.185(2) . . yes
Co(2) N(2) 2.185(2) . 3_757 yes
Co(2) H(15) 2.729 . . no
Co(2) H(15) 2.729 . 3_757 no
Co(2) H(16) 2.729 . . no
Co(2) H(16) 2.729 . 3_757 no
O(1) O(2) 2.235(3) . . yes
O(1) O(6) 2.582(3) . 3_757 yes
O(1) C(6) 2.799(3) . . yes
O(1) C(7) 2.357(3) . . yes
O(1) C(8) 1.238(3) . . yes
O(1) H(5) 2.525 . . no
O(1) H(6) 2.852 . 1_565 no
O(1) H(8) 2.378 . 4_555 no
O(1) H(10) 2.944 . 3_757 no
O(1) H(15) 2.766 . 3_757 no
O(1) H(16) 2.731 . 3_757 no
O(2) O(6) 2.951(2) . . yes
O(2) O(6) 2.807(3) . 3_747 yes
O(2) N(2) 2.997(3) . 3_757 yes
O(2) C(7) 2.343(3) . . yes
O(2) C(8) 1.282(3) . . yes
O(2) H(6) 2.313 . . no
O(2) H(12) 2.597 . 2_857 no
O(2) H(15) 2.032 . 3_747 no
O(3) O(4) 2.236(3) . . yes
O(3) O(5) 2.921(3) . . yes
O(3) O(5) 2.760(3) . 3_838 yes
O(3) O(5) 2.989(3) . 3_848 yes
O(3) C(1) 2.984(3) . 3_848 yes
O(3) C(14) 2.848(3) . . yes
O(3) C(15) 2.375(3) . . yes
O(3) C(16) 1.279(3) . . yes
O(3) H(1) 2.269 . 3_848 no
O(3) H(4) 2.682 . . no
O(3) H(11) 2.603 . . no
O(3) H(13) 2.004 . 3_838 no
O(3) H(14) 2.649 . 3_848 no
O(4) O(5) 2.599(3) . 3_848 yes
O(4) C(15) 2.340(3) . . yes
O(4) C(16) 1.242(3) . . yes
O(4) H(2) 2.596 . 2_857 no
O(4) H(12) 2.467 . . no
O(4) H(13) 2.955 . 3_848 no
O(4) H(14) 1.714 . 3_848 no
O(5) N(1) 2.940(3) . 3_848 yes
O(5) H(4) 2.409 . 3_838 no
O(5) H(11) 2.937 . 3_838 no
O(5) H(13) 0.803 . . no
O(5) H(14) 0.932 . . no
O(6) H(6) 2.999 . 3_747 no
O(6) H(7) 2.634 . 3_757 no
O(6) H(10) 2.540 . . no
O(6) H(15) 0.945 . . no
O(6) H(16) 0.958 . . no
N(1) C(1) 1.342(3) . . yes
N(1) C(2) 2.419(3) . . yes
N(1) C(3) 2.799(3) . . yes
N(1) C(4) 2.386(4) . . yes
N(1) C(5) 1.339(4) . . yes
N(1) H(1) 1.979 . . no
N(1) H(4) 1.993 . . no
N(2) C(9) 1.326(3) . . yes
N(2) C(10) 2.404(3) . . yes
N(2) C(11) 2.777(4) . . yes
N(2) C(12) 2.389(4) . . yes
N(2) C(13) 1.335(4) . . yes
N(2) H(7) 1.924 . . no
N(2) H(10) 1.928 . . no
N(2) H(16) 2.871 . . no
C(1) C(2) 1.399(4) . . yes
C(1) C(3) 2.384(4) . . yes
C(1) C(4) 2.693(4) . . yes
C(1) C(5) 2.286(4) . . yes
C(1) C(6) 2.450(4) . . yes
C(1) H(1) 1.026 . . no
C(1) H(5) 2.524 . . no
C(2) C(3) 1.383(4) . . yes
C(2) C(4) 2.373(4) . . yes
C(2) C(5) 2.731(4) . . yes
C(2) C(6) 1.467(4) . . yes
C(2) C(7) 2.489(4) . . yes
C(2) H(1) 2.141 . . no
C(2) H(2) 2.097 . . no
C(2) H(5) 2.050 . . no
C(2) H(6) 2.856 . . no
C(3) C(4) 1.383(4) . . yes
C(3) C(5) 2.395(4) . . yes
C(3) C(6) 2.523(4) . . yes
C(3) H(2) 0.972 . . no
C(3) H(3) 1.934 . . no
C(3) H(6) 2.990 . . no
C(4) C(5) 1.380(4) . . yes
C(4) H(2) 2.018 . . no
C(4) H(3) 0.926 . . no
C(4) H(4) 2.030 . . no
C(5) H(3) 2.076 . . no
C(5) H(4) 0.968 . . no
C(6) C(7) 1.320(4) . . yes
C(6) C(8) 2.454(4) . . yes
C(6) H(1) 2.677 . . no
C(6) H(2) 2.801 . . no
C(6) H(5) 0.967 . . no
C(6) H(6) 2.057 . . no
C(7) C(8) 1.485(4) . . yes
C(7) H(2) 2.890 . . no
C(7) H(5) 1.991 . . no
C(7) H(6) 0.923 . . no
C(7) H(12) 2.629 . 2_857 no
C(7) H(15) 2.852 . 3_747 no
C(8) H(5) 2.628 . . no
C(8) H(6) 1.949 . . no
C(8) H(12) 2.746 . 2_857 no
C(8) H(15) 2.796 . 3_747 no
C(9) C(10) 1.391(3) . . yes
C(9) C(11) 2.368(4) . . yes
C(9) C(12) 2.696(4) . . yes
C(9) C(13) 2.265(4) . . yes
C(9) C(14) 2.491(4) . 2_867 yes
C(9) H(7) 0.909 . . no
C(9) H(12) 2.804 . 2_867 no
C(9) H(15) 2.711 . 3_757 no
C(10) C(11) 1.382(4) . . yes
C(10) C(12) 2.385(4) . . yes
C(10) C(13) 2.712(4) . . yes
C(10) C(14) 1.478(4) . 2_867 yes
C(10) C(15) 2.473(4) . 2_867 yes
C(10) H(7) 1.986 . . no
C(10) H(8) 2.093 . . no
C(10) H(11) 2.124 . 2_867 no
C(10) H(12) 2.754 . 2_867 no
C(11) C(12) 1.383(4) . . yes
C(11) C(13) 2.367(4) . . yes
C(11) C(14) 2.504(4) . 2_867 yes
C(11) H(8) 1.002 . . no
C(11) H(9) 2.049 . . no
C(11) H(11) 2.720 . 2_867 no
C(12) C(13) 1.372(4) . . yes
C(12) H(8) 2.056 . . no
C(12) H(9) 0.970 . . no
C(12) H(10) 1.967 . . no
C(13) H(9) 2.049 . . no
C(13) H(10) 0.901 . . no
C(13) H(16) 2.536 . . no
C(14) C(15) 1.316(4) . . yes
C(14) C(16) 2.491(4) . . yes
C(14) H(7) 2.611 . 2_837 no
C(14) H(8) 2.733 . 2_837 no
C(14) H(11) 1.041 . . no
C(14) H(12) 2.060 . . no
C(14) H(13) 2.872 . 3_838 no
C(15) C(16) 1.494(4) . . yes
C(15) H(6) 2.995 . 2_847 no
C(15) H(7) 2.773 . 2_837 no
C(15) H(11) 2.062 . . no
C(15) H(12) 1.020 . . no
C(16) H(1) 2.904 . 3_848 no
C(16) H(11) 2.737 . . no
C(16) H(12) 2.073 . . no
C(16) H(13) 2.757 . 3_838 no
C(16) H(14) 2.437 . 3_848 no

loop_
_geom_contact_atom_site_label_1
_geom_contact_atom_site_label_2
_geom_contact_distance
_geom_contact_site_symmetry_1
_geom_contact_site_symmetry_2
_geom_contact_publ_flag
O(1) O(6) 2.582(3) . 3_757 ?
O(1) C(6) 2.799(3) . . ?
O(2) O(6) 2.951(2) . . ?
O(2) O(6) 2.807(3) . 3_747 ?
O(2) N(2) 2.997(3) . 3_757 ?
O(3) O(5) 2.921(3) . . ?
O(3) O(5) 2.760(3) . 3_838 ?
O(3) O(5) 2.989(3) . 3_848 ?
O(3) C(1) 2.984(3) . 3_848 ?
O(3) C(14) 2.848(3) . . ?
O(4) O(5) 2.599(3) . 3_848 ?
O(5) N(1) 2.940(3) . 3_848 ?
N(1) C(3) 2.799(3) . . ?
N(2) C(11) 2.777(4) . . ?
C(1) C(4) 2.693(4) . . ?
C(2) C(5) 2.731(4) . . ?
C(3) C(6) 2.523(4) . . ?
C(9) C(12) 2.696(4) . . ?
C(10) C(13) 2.712(4) . . ?
C(11) C(14) 2.504(4) . 2_867 ?
O(1) C(11) 3.221(4) . 4_555 ?
O(1) C(7) 3.420(3) . 1_565 ?
O(1) C(3) 3.520(4) . 1_565 ?
O(2) O(6) 2.807(3) . 3_747 ?
O(2) C(15) 3.587(3) . 2_857 ?
O(3) O(5) 2.760(3) . 3_838 ?
O(4) C(14) 3.305(4) . 1_565 ?
O(4) C(9) 3.375(4) . 2_847 ?
O(4) C(10) 3.412(4) . 2_847 ?
O(4) C(3) 3.496(3) . 2_857 ?
O(4) C(7) 3.548(4) . 2_847 ?
O(4) C(8) 3.565(3) . 2_847 ?
O(5) C(5) 3.296(3) . 3_838 ?
O(5) C(14) 3.397(3) . 3_838 ?
O(5) C(16) 3.447(3) . 3_838 ?
O(5) O(5) 3.521(4) . 3_838 ?
O(6) O(6) 3.296(4) . 3_747 ?
O(6) C(7) 3.533(3) . 3_747 ?
O(6) C(8) 3.535(3) . 3_747 ?
C(4) C(6) 3.527(4) . 1_545 ?
C(7) C(15) 3.481(4) . 2_857 ?

loop_
_geom_hbond_atom_site_label_D
_geom_hbond_atom_site_label_H
_geom_hbond_atom_site_label_A
_geom_hbond_site_symmetry_D
_geom_hbond_site_symmetry_H
_geom_hbond_site_symmetry_A
_geom_hbond_distance_DH
_geom_hbond_distance_HA
_geom_hbond_distance_DA
_geom_hbond_angle_DHA
_geom_hbond_publ_flag
O(5) H(13) O(3) . . 3_656 0.803 2.004 2.760(2) 156.908 no
O(5) H(13) O(5) . . 3_656 0.803 3.120 3.521(2) 113.739 no
O(5) H(14) O(4) . . 3_666 0.932 1.714 2.599(3) 157.344 no
O(6) H(15) O(2) . . 3_565 0.945 2.032 2.807(2) 138.197 no
O(6) H(15) O(6) . . 3_565 0.945 3.009 3.296(2) 99.266 no
